data_7232728
loop_
_publ_author_name
'Wang, Ke'
'Su, Hao'
'Wang, Pengfei'
'Wang, Wenjie'
'Li, Hui'

_publ_section_title
;
 The enhancement of the D--A effect of an asymmetric Schiff base by
 introducing acetyl groups into diaminomaleonitrile: synthesis, red
 fluorescence and crystal structure
;
_journal_issue 25
_journal_name_full 'RSC Advances'
_journal_page_first 14268
_journal_paper_doi 10.1039/C9RA00977A
_journal_volume 9
_journal_year 2019
_chemical_formula_moiety 'C13.5 H11 N4 O3 Zn'
_chemical_formula_sum 'C13.5 H11 N4 O3 Zn'
_chemical_formula_weight 342.63
_chemical_name_systematic
;
 ? 
;
_space_group_crystal_system orthorhombic
_space_group_IT_number 18
_space_group_name_Hall 'P 2 2ab'
_space_group_name_H-M_alt 'P 21 21 2'
_symmetry_space_group_name_Hall 'P 2 2ab'
_symmetry_space_group_name_H-M 'P 21 21 2'
_atom_sites_solution_hydrogens mixed
_audit_creation_date 2018-07-24
_audit_creation_method
;
Olex2 1.2
(compiled 2018.05.29 svn.r3508 for OlexSys, GUI svn.r5506)
;
_audit_update_record
;
2018-08-19 deposited with the CCDC.    2019-04-23 downloaded from the CCDC.
;
_cell_angle_alpha 90
_cell_angle_beta 90
_cell_angle_gamma 90
_cell_formula_units_Z 4
_cell_length_a 17.578(11)
_cell_length_b 8.180(5)
_cell_length_c 10.632(7)
_cell_measurement_reflns_used 3549
_cell_measurement_temperature 296(2)
_cell_measurement_theta_max 22.10
_cell_measurement_theta_min 2.24
_cell_volume 1528.8(17)
_computing_cell_refinement 'Bruker SMART'
_computing_data_collection 'Bruker SMART'
_computing_data_reduction 'Bruker SAINT'
_computing_molecular_graphics 'Olex2 (Dolomanov et al., 2009)'
_computing_publication_material 'Olex2 (Dolomanov et al., 2009)'
_computing_structure_refinement 'ShelXL (Sheldrick, 2015)'
_computing_structure_solution 'SHELXS-97 (Sheldrick, 1990)'
_diffrn_ambient_temperature 296.15
_diffrn_measured_fraction_theta_full 0.997
_diffrn_measured_fraction_theta_max 0.997
_diffrn_measurement_device_type 'CCD area detector'
_diffrn_measurement_method 'phi and omega scans'
_diffrn_radiation_type MoK\a
_diffrn_radiation_wavelength 0.71073
_diffrn_reflns_av_R_equivalents 0.0724
_diffrn_reflns_av_unetI/netI 0.0607
_diffrn_reflns_Laue_measured_fraction_full 0.997
_diffrn_reflns_Laue_measured_fraction_max 0.997
_diffrn_reflns_limit_h_max 20
_diffrn_reflns_limit_h_min -20
_diffrn_reflns_limit_k_max 9
_diffrn_reflns_limit_k_min -9
_diffrn_reflns_limit_l_max 12
_diffrn_reflns_limit_l_min -12
_diffrn_reflns_number 12905
_diffrn_reflns_point_group_measured_fraction_full 0.999
_diffrn_reflns_point_group_measured_fraction_max 0.999
_diffrn_reflns_theta_full 25.024
_diffrn_reflns_theta_max 25.024
_diffrn_reflns_theta_min 1.915
_exptl_absorpt_coefficient_mu 1.622
_exptl_absorpt_correction_T_max 0.8545
_exptl_absorpt_correction_T_min 0.6416
_exptl_absorpt_correction_type multi-scan
_exptl_absorpt_process_details sadabs
_exptl_crystal_colour red
_exptl_crystal_colour_primary red
_exptl_crystal_density_diffrn 1.489
_exptl_crystal_density_meas ?
_exptl_crystal_density_method 'not measured'
_exptl_crystal_description block
_exptl_crystal_F_000 696
_exptl_crystal_size_max 0.3
_exptl_crystal_size_mid 0.15
_exptl_crystal_size_min 0.1
_refine_diff_density_max 0.929
_refine_diff_density_min -0.294
_refine_diff_density_rms 0.113
_refine_ls_abs_structure_details
;
 Refined as an inversion twin.
;
_refine_ls_abs_structure_Flack 0.10(4)
_refine_ls_extinction_method none
_refine_ls_goodness_of_fit_ref 1.019
_refine_ls_hydrogen_treatment constr
_refine_ls_matrix_type full
_refine_ls_number_parameters 201
_refine_ls_number_reflns 2699
_refine_ls_number_restraints 0
_refine_ls_restrained_S_all 1.019
_refine_ls_R_factor_all 0.0641
_refine_ls_R_factor_gt 0.0476
_refine_ls_shift/su_max 0.000
_refine_ls_shift/su_mean 0.000
_refine_ls_structure_factor_coef Fsqd
_refine_ls_weighting_details 'w=1/[\s^2^(Fo^2^)+(0.0745P)^2^] where P=(Fo^2^+2Fc^2^)/3'
_refine_ls_weighting_scheme calc
_refine_ls_wR_factor_gt 0.1216
_refine_ls_wR_factor_ref 0.1282
_reflns_Friedel_coverage 0.719
_reflns_Friedel_fraction_full 1.000
_reflns_Friedel_fraction_max 1.000
_reflns_number_gt 2142
_reflns_number_total 2699
_reflns_threshold_expression 'I > 2\s(I)'
_cod_data_source_file c9ra00977a2.cif
_cod_data_source_block 1
_cod_depositor_comments
;
The following automatic conversions were performed:

'_exptl_crystal_density_meas' value 'not measured' was changed to '?'
- the value is perceived as not measured.

Automatic conversion script
Id: cif_fix_values 4973 2017-02-22 13:04:09Z antanas 
;
_cod_original_formula_sum 'C13.50 H11 N4 O3 Zn'
_cod_database_code 7232728
_shelx_shelxl_version_number 2018/3
_shelx_space_group_comment
;
The symmetry employed for this shelxl refinement is uniquely defined
by the following loop, which should always be used as a source of
symmetry information in preference to the above space-group names.
They are only intended as comments.
;
_shelx_estimated_absorpt_t_max 0.855
_shelx_estimated_absorpt_t_min 0.642
_olex2_refinement_description
;
1. Twinned data refinement
 Scales: 0.90(4)
 0.10(4)
2. Fixed Uiso
 At 1.2 times of:
  All C(H) groups
 At 1.5 times of:
  All C(H,H,H) groups, All O(H,H) groups
3. Others
 Fixed Sof: H2A(0.5) C15(0.5) H15A(0.5) H15B(0.5) H15C(0.5)
4.a Riding coordinates:
 O2(H2A,H2B)
4.b Me refined with riding coordinates:
 C9(H9A,H9B,H9C)
4.c Aromatic/amide H refined with riding coordinates:
 C10(H10), C12(H12), C3(H3), C6(H6), C2(H2)
4.d Idealised Me refined as rotating group:
 C15(H15A,H15B,H15C)
;
_olex2_submission_special_instructions 'No special instructions were received'

loop_
_space_group_symop_operation_xyz
'x, y, z'
'-x, -y, z'
'x+1/2, -y+1/2, -z'
'-x+1/2, y+1/2, -z'

loop_
_atom_site_label
_atom_site_type_symbol
_atom_site_fract_x
_atom_site_fract_y
_atom_site_fract_z
_atom_site_U_iso_or_equiv
_atom_site_adp_type
_atom_site_occupancy
_atom_site_site_symmetry_order
_atom_site_calc_flag
_atom_site_refinement_flags_posn
_atom_site_refinement_flags_occupancy
_atom_site_disorder_assembly
_atom_site_disorder_group
O2 O 0.0753(3) 0.5964(8) -0.0183(6) 0.0636(18) Uani 1 1 d . . . .
H2A H 0.040732 0.556493 -0.060102 0.095 Uiso 0.5 1 d R P A -2
H2B H 0.045952 0.654033 0.037388 0.095 Uiso 1 1 d R . B .
Zn1 Zn 0.13568(5) 0.43984(11) 0.09166(8) 0.0428(3) Uani 1 1 d . . . .
O3 O 0.3204(3) 0.7766(7) 0.0276(5) 0.0513(15) Uani 1 1 d . . . .
O1 O 0.0402(3) 0.3103(7) 0.1257(5) 0.0526(15) Uani 1 1 d . . . .
N1 N 0.1497(3) 0.4607(8) 0.2842(6) 0.0409(15) Uani 1 1 d . . . .
N2 N 0.2362(3) 0.5861(8) 0.0996(6) 0.0467(15) Uani 1 1 d . . . .
N3 N 0.2476(5) 0.6024(14) 0.5473(8) 0.088(3) Uani 1 1 d . . . .
N4 N 0.3716(6) 0.7841(15) 0.3021(8) 0.105(4) Uani 1 1 d . . . .
C13 C 0.2721(4) 0.6667(10) 0.0058(7) 0.0419(19) Uani 1 1 d . . . .
C14 C 0.2126(4) 0.5511(10) 0.3169(7) 0.0424(18) Uani 1 1 d . . . .
C11 C 0.2553(4) 0.6169(10) 0.2243(7) 0.0426(19) Uani 1 1 d . . . .
C10 C 0.1055(5) 0.3995(9) 0.3719(8) 0.046(2) Uani 1 1 d . . . .
H10 H 0.119576 0.418369 0.454922 0.055 Uiso 1 1 calc R . . .
C4 C 0.0085(5) 0.2662(10) 0.2309(8) 0.046(2) Uani 1 1 d . . . .
C12 C -0.0595(5) 0.1709(10) 0.2251(10) 0.058(2) Uani 1 1 d . . . .
H12 H -0.079871 0.140677 0.147808 0.070 Uiso 1 1 calc R . . .
C5 C 0.0385(5) 0.3077(10) 0.3521(8) 0.048(2) Uani 1 1 d . . . .
C7 C 0.3213(5) 0.7101(13) 0.2621(8) 0.062(3) Uani 1 1 d . . . .
C8 C 0.2325(5) 0.5798(12) 0.4456(7) 0.055(2) Uani 1 1 d . . . .
C3 C -0.0952(6) 0.1234(12) 0.3377(13) 0.073(3) Uani 1 1 d . . . .
H3 H -0.139647 0.061979 0.333241 0.088 Uiso 1 1 calc R . . .
C6 C -0.0005(6) 0.2592(14) 0.4618(9) 0.068(3) Uani 1 1 d . . . .
H6 H 0.017760 0.290183 0.540383 0.082 Uiso 1 1 calc R . . .
C9 C 0.2535(7) 0.6196(13) -0.1242(8) 0.081(4) Uani 1 1 d . . . .
H9A H 0.215765 0.534721 -0.123299 0.122 Uiso 1 1 calc R . . .
H9B H 0.233992 0.712844 -0.168599 0.122 Uiso 1 1 calc R . . .
H9C H 0.298513 0.580598 -0.165478 0.122 Uiso 1 1 calc R . . .
C2 C -0.0672(6) 0.1637(14) 0.4524(11) 0.079(3) Uani 1 1 d . . . .
H2 H -0.091950 0.128464 0.524891 0.095 Uiso 1 1 calc R . . .
C15 C 0.0581(17) 0.583(4) -0.166(3) 0.141(13) Uani 0.5 1 d . P B -1
H15A H 0.100706 0.534084 -0.207444 0.211 Uiso 0.5 1 calc GR P B -1
H15B H 0.049594 0.690780 -0.199319 0.211 Uiso 0.5 1 calc GR P B -1
H15C H 0.013565 0.517514 -0.178770 0.211 Uiso 0.5 1 calc GR P B -1

loop_
_atom_site_aniso_label
_atom_site_aniso_U_11
_atom_site_aniso_U_22
_atom_site_aniso_U_33
_atom_site_aniso_U_23
_atom_site_aniso_U_13
_atom_site_aniso_U_12
O2 0.054(4) 0.076(5) 0.061(4) 0.012(4) 0.001(3) -0.001(3)
Zn1 0.0386(4) 0.0531(5) 0.0367(5) -0.0022(4) 0.0013(4) 0.0001(4)
O3 0.051(3) 0.060(4) 0.043(3) 0.006(3) 0.000(3) -0.011(3)
O1 0.047(3) 0.065(4) 0.045(4) 0.006(3) 0.003(3) -0.005(3)
N1 0.034(3) 0.049(4) 0.040(3) -0.001(3) 0.004(3) 0.002(3)
N2 0.043(3) 0.061(4) 0.037(3) -0.008(4) 0.004(3) -0.010(3)
N3 0.081(6) 0.141(9) 0.042(5) 0.007(5) -0.016(4) -0.006(6)
N4 0.077(6) 0.168(10) 0.069(6) -0.013(6) -0.013(5) -0.058(7)
C13 0.037(4) 0.053(5) 0.036(4) 0.001(4) 0.004(4) 0.005(4)
C14 0.037(4) 0.050(5) 0.040(4) 0.003(4) 0.002(3) 0.004(4)
C11 0.035(4) 0.055(5) 0.038(4) 0.002(4) 0.002(4) 0.002(3)
C10 0.050(5) 0.049(5) 0.040(5) 0.006(4) 0.005(4) 0.002(4)
C4 0.045(5) 0.040(4) 0.055(5) 0.000(4) 0.007(4) 0.005(4)
C12 0.047(5) 0.053(5) 0.074(7) 0.008(5) 0.004(5) -0.006(4)
C5 0.046(5) 0.046(5) 0.054(5) 0.013(4) 0.007(4) 0.003(4)
C7 0.053(6) 0.091(7) 0.043(5) -0.009(5) 0.002(5) -0.014(5)
C8 0.050(5) 0.078(6) 0.038(5) 0.004(5) -0.005(4) 0.003(5)
C3 0.047(5) 0.062(6) 0.111(10) 0.016(6) 0.013(6) -0.011(5)
C6 0.061(6) 0.086(7) 0.058(6) 0.022(6) 0.013(5) -0.007(5)
C9 0.111(8) 0.102(8) 0.031(5) -0.010(5) 0.013(5) -0.050(7)
C2 0.066(7) 0.101(9) 0.070(8) 0.027(7) 0.014(6) -0.010(7)
C15 0.17(3) 0.17(3) 0.080(19) 0.01(2) 0.051(19) 0.07(3)

loop_
_atom_type_symbol
_atom_type_description
_atom_type_scat_dispersion_real
_atom_type_scat_dispersion_imag
_atom_type_scat_source
C C 0.0033 0.0016 'International Tables Vol C Tables 4.2.6.8 and 6.1.1.4'
H H 0.0000 0.0000 'International Tables Vol C Tables 4.2.6.8 and 6.1.1.4'
N N 0.0061 0.0033 'International Tables Vol C Tables 4.2.6.8 and 6.1.1.4'
O O 0.0106 0.0060 'International Tables Vol C Tables 4.2.6.8 and 6.1.1.4'
Zn Zn 0.2839 1.4301 'International Tables Vol C Tables 4.2.6.8 and 6.1.1.4'

loop_
_geom_angle_atom_site_label_1
_geom_angle_atom_site_label_2
_geom_angle_atom_site_label_3
_geom_angle
_geom_angle_site_symmetry_1
_geom_angle_site_symmetry_3
H2A O2 H2B 98.0 . .
Zn1 O2 H2A 116.6 . .
Zn1 O2 H2B 104.3 . .
C15 O2 H2B 124.1 . .
C15 O2 Zn1 128.3(12) . .
O2 Zn1 N1 125.4(3) . .
O2 Zn1 N2 95.8(3) . .
O3 Zn1 O2 105.0(3) 4_545 .
O3 Zn1 O1 94.8(2) 4_545 .
O3 Zn1 N1 129.6(2) 4_545 .
O3 Zn1 N2 94.6(2) 4_545 .
O1 Zn1 O2 90.0(2) . .
O1 Zn1 N1 88.0(2) . .
O1 Zn1 N2 167.3(2) . .
N1 Zn1 N2 79.4(2) . .
C13 O3 Zn1 128.4(5) . 4
C4 O1 Zn1 131.0(5) . .
C14 N1 Zn1 113.0(5) . .
C10 N1 Zn1 126.9(5) . .
C10 N1 C14 120.1(7) . .
C13 N2 Zn1 129.1(5) . .
C13 N2 C11 120.2(7) . .
C11 N2 Zn1 109.8(5) . .
O3 C13 N2 121.8(7) . .
O3 C13 C9 120.7(7) . .
N2 C13 C9 117.5(7) . .
N1 C14 C8 121.8(7) . .
C11 C14 N1 118.5(7) . .
C11 C14 C8 119.7(7) . .
N2 C11 C7 123.7(7) . .
C14 C11 N2 119.3(7) . .
C14 C11 C7 117.0(7) . .
N1 C10 H10 116.9 . .
N1 C10 C5 126.2(8) . .
C5 C10 H10 116.9 . .
O1 C4 C12 118.2(8) . .
O1 C4 C5 123.3(7) . .
C12 C4 C5 118.4(8) . .
C4 C12 H12 120.4 . .
C3 C12 C4 119.2(9) . .
C3 C12 H12 120.4 . .
C10 C5 C4 124.6(8) . .
C6 C5 C10 115.5(8) . .
C6 C5 C4 119.9(8) . .
N4 C7 C11 174.4(10) . .
N3 C8 C14 179.4(10) . .
C12 C3 H3 118.8 . .
C2 C3 C12 122.5(9) . .
C2 C3 H3 118.8 . .
C5 C6 H6 120.0 . .
C5 C6 C2 120.0(10) . .
C2 C6 H6 120.0 . .
C13 C9 H9A 109.5 . .
C13 C9 H9B 109.5 . .
C13 C9 H9C 109.5 . .
H9A C9 H9B 109.5 . .
H9A C9 H9C 109.5 . .
H9B C9 H9C 109.5 . .
C3 C2 C6 119.9(9) . .
C3 C2 H2 120.0 . .
C6 C2 H2 120.0 . .
O2 C15 H15A 109.5 . .
O2 C15 H15B 109.5 . .
O2 C15 H15C 109.5 . .
H15A C15 H15B 109.5 . .
H15A C15 H15C 109.5 . .
H15B C15 H15C 109.5 . .

loop_
_geom_bond_atom_site_label_1
_geom_bond_atom_site_label_2
_geom_bond_distance
_geom_bond_site_symmetry_2
O2 H2A 0.8202 .
O2 H2B 0.9156 .
O2 Zn1 2.033(6) .
O2 C15 1.60(3) .
Zn1 O3 1.996(6) 4_545
Zn1 O1 2.017(6) .
Zn1 N1 2.069(6) .
Zn1 N2 2.136(6) .
O3 C13 1.259(10) .
O1 C4 1.301(9) .
N1 C14 1.375(9) .
N1 C10 1.313(10) .
N2 C13 1.351(10) .
N2 C11 1.391(10) .
N3 C8 1.128(9) .
N4 C7 1.153(11) .
C13 C9 1.471(12) .
C14 C11 1.350(10) .
C14 C8 1.432(11) .
C11 C7 1.445(11) .
C10 H10 0.9300 .
C10 C5 1.412(11) .
C4 C12 1.428(12) .
C4 C5 1.433(12) .
C12 H12 0.9300 .
C12 C3 1.407(13) .
C5 C6 1.410(12) .
C3 H3 0.9300 .
C3 C2 1.356(15) .
C6 H6 0.9300 .
C6 C2 1.414(15) .
C9 H9A 0.9600 .
C9 H9B 0.9600 .
C9 H9C 0.9600 .
C2 H2 0.9300 .
C15 H15A 0.9600 .
C15 H15B 0.9600 .
C15 H15C 0.9600 .

loop_
_twin_individual_id
_twin_individual_mass_fraction_refined
1 0.90(4)
2 0.10(4)
